data_1517553
loop_
_publ_author_name
'Purkait, Nibadita'
'Okumura, Sota'
'Souto, Jos\'e A'
'Mu\~niz, Kilian'

_publ_section_title
;
 Hypervalent iodine mediated oxidative amination of allenes.
;
_journal_issue 18
_journal_name_full 'Organic letters'
_journal_page_first 4750
_journal_page_last 4753
_journal_paper_doi 10.1021/ol502179z
_journal_volume 16
_journal_year 2014
_chemical_formula_sum 'C27 H29 N O4 S2'
_chemical_formula_weight 495.63
_chemical_name_systematic
;
 ?
;
_space_group_IT_number 14
_space_group_name_Hall '-P 2yn'
_symmetry_cell_setting monoclinic
_symmetry_space_group_name_Hall '-P 2yn'
_symmetry_space_group_name_H-M 'P 1 21/n 1'
_atom_sites_solution_hydrogens geom
_audit_creation_method SHELXL-2014
_cell_angle_alpha 90
_cell_angle_beta 114.591(3)
_cell_angle_gamma 90
_cell_formula_units_Z 4
_cell_length_a 14.1406(10)
_cell_length_b 12.2673(11)
_cell_length_c 16.5856(15)
_cell_measurement_reflns_used 4269
_cell_measurement_temperature 100(2)
_cell_measurement_theta_max 25.15
_cell_measurement_theta_min 2.30
_cell_volume 2616.1(4)
_computing_cell_refinement 'Bruker APEX2 v2011.4-0'
_computing_data_collection 'Bruker APEX2 v2011.4-0'
_computing_data_reduction 'Bruker SAINT V7.60A'
_computing_molecular_graphics 'Bruker SHELXTL'
_computing_publication_material 'Bruker SHELXTL'
_computing_structure_refinement 'SHELXL-2014 (Sheldrick, 2014)'
_computing_structure_solution Sir2011
_diffrn_ambient_temperature 100(2)
_diffrn_detector_area_resol_mean 512
_diffrn_detector_type '4K CCD area detector APEX II'
_diffrn_measured_fraction_theta_full 0.985
_diffrn_measured_fraction_theta_max 0.982
_diffrn_measurement_device_type 'APEX DUO Kappa 4-axis goniometer'
_diffrn_measurement_method
;
 Fullsphere data collection, phi and omega scans
;
_diffrn_measurement_specimen_support 'magnetic support with MicroMount'
_diffrn_radiation_monochromator 'Quazar MX Multilayer Optics'
_diffrn_radiation_type MoK\a
_diffrn_radiation_wavelength 0.71073
_diffrn_reflns_av_R_equivalents 0.0579
_diffrn_reflns_av_unetI/netI 0.0555
_diffrn_reflns_Laue_measured_fraction_full 0.985
_diffrn_reflns_Laue_measured_fraction_max 0.982
_diffrn_reflns_limit_h_max 16
_diffrn_reflns_limit_h_min -12
_diffrn_reflns_limit_k_max 14
_diffrn_reflns_limit_k_min -14
_diffrn_reflns_limit_l_max 11
_diffrn_reflns_limit_l_min -19
_diffrn_reflns_number 14684
_diffrn_reflns_point_group_measured_fraction_full 0.985
_diffrn_reflns_point_group_measured_fraction_max 0.982
_diffrn_reflns_theta_full 25.242
_diffrn_reflns_theta_max 25.377
_diffrn_reflns_theta_min 1.597
_diffrn_source 'Microfocus source E025 IuS'
_diffrn_source_current 0.6
_diffrn_source_power 50
_diffrn_source_size '0.2 mm x 0.2 mm fine focus'
_diffrn_source_type 'Bruker APEX DUO'
_exptl_absorpt_coefficient_mu 0.236
_exptl_absorpt_correction_T_max 0.933
_exptl_absorpt_correction_T_min 0.635
_exptl_absorpt_correction_type empirical
_exptl_absorpt_process_details
; 
 SADABS Version 2008/1 Bruker-Nonius
 Blessing, Acta Cryst. (1995) A51 33-38
;
_exptl_crystal_colour colourless
_exptl_crystal_density_diffrn 1.258
_exptl_crystal_description block
_exptl_crystal_F_000 1048
_exptl_crystal_size_max 0.40
_exptl_crystal_size_mid 0.35
_exptl_crystal_size_min 0.30
_refine_diff_density_max 0.370
_refine_diff_density_min -0.683
_refine_diff_density_rms 0.075
_refine_ls_extinction_method none
_refine_ls_goodness_of_fit_ref 1.032
_refine_ls_hydrogen_treatment constr
_refine_ls_matrix_type full
_refine_ls_number_parameters 342
_refine_ls_number_reflns 4711
_refine_ls_number_restraints 78
_refine_ls_restrained_S_all 1.046
_refine_ls_R_factor_all 0.0673
_refine_ls_R_factor_gt 0.0525
_refine_ls_shift/su_max 0.001
_refine_ls_shift/su_mean 0.000
_refine_ls_structure_factor_coef Fsqd
_refine_ls_weighting_details 'w=1/[\s^2^(Fo^2^)+(0.0893P)^2^+0.8959P] where P=(Fo^2^+2Fc^2^)/3'
_refine_ls_weighting_scheme calc
_refine_ls_wR_factor_gt 0.1384
_refine_ls_wR_factor_ref 0.1551
_reflns_Friedel_coverage 0.000
_reflns_number_gt 3684
_reflns_number_total 4711
_reflns_threshold_expression 'I > 2\s(I)'
_cod_data_source_file ol502179z_si_003.cif
_cod_data_source_block mo_np567_0m
_cod_depositor_comments
;
The following automatic conversions were performed:

'_symmetry_cell_setting' value 'Monoclinic' changed to 'monoclinic'
according to
/home/saulius/struct/COD-crude-data--automatic-downloads/rss-feeds/ACS/lib/dictionaries/cif_core.dic
dictionary named 'cif_core.dic' version 2.4.2 from 2011-04-26.

Automatic conversion script
Id: cif_fix_values 2281 2013-09-26 08:29:07Z andrius 

 Adding full bibliography for 1517553--1517556.cif.
;
_cod_original_sg_symbol_H-M P2(1)/n
_cod_database_code 1517553
_shelx_space_group_comment
;
The symmetry employed for this shelxl refinement is uniquely defined
by the following loop, which should always be used as a source of
symmetry information in preference to the above space-group names.
They are only intended as comments.
;
_shelx_estimated_absorpt_t_min 0.912
_shelx_estimated_absorpt_t_max 0.933
_shelxl_version_number 2014-3

loop_
_space_group_symop_operation_xyz
'x, y, z'
'-x+1/2, y+1/2, -z+1/2'
'-x, -y, -z'
'x-1/2, -y-1/2, z-1/2'

loop_
_atom_site_label
_atom_site_type_symbol
_atom_site_fract_x
_atom_site_fract_y
_atom_site_fract_z
_atom_site_U_iso_or_equiv
_atom_site_adp_type
_atom_site_occupancy
_atom_site_site_symmetry_order
_atom_site_calc_flag
_atom_site_refinement_flags_posn
_atom_site_refinement_flags_adp
_atom_site_refinement_flags_occupancy
_atom_site_disorder_assembly
_atom_site_disorder_group
S1 S 0.72190(5) 0.69600(4) 0.17296(4) 0.02782(19) Uani 1 1 d . . . . .
S2 S 0.80394(5) 0.70087(5) 0.03771(4) 0.0302(2) Uani 1 1 d . . . . .
N1 N 0.72483(15) 0.64547(15) 0.08005(13) 0.0281(5) Uani 1 1 d . . . . .
O1 O 0.82445(13) 0.73499(14) 0.22607(11) 0.0337(4) Uani 1 1 d . . . . .
O2 O 0.67760(14) 0.61095(13) 0.20577(12) 0.0354(4) Uani 1 1 d . . . . .
O3 O 0.80147(15) 0.81592(13) 0.04827(13) 0.0396(5) Uani 1 1 d . . . . .
O4 O 0.77079(14) 0.65298(15) -0.04815(12) 0.0370(4) Uani 1 1 d . . . . .
C1 C 0.5008(2) 0.6178(2) -0.1188(2) 0.0454(7) Uani 1 1 d . . . . .
H1 H 0.4456 0.6400 -0.1706 0.054 Uiso 1 1 calc R U . . .
C2 C 0.5707(2) 0.58957(19) -0.05306(18) 0.0328(6) Uani 1 1 d . . . . .
C3 C 0.65063(19) 0.55426(18) 0.03204(17) 0.0310(6) Uani 1 1 d . . . . .
H3 H 0.6133 0.5373 0.0688 0.037 Uiso 1 1 calc R U . . .
C4 C 0.71004(19) 0.45141(18) 0.03222(17) 0.0300(5) Uani 1 1 d . . . . .
C5 C 0.7684(2) 0.4021(2) 0.11297(18) 0.0392(6) Uani 1 1 d . . . . .
H5 H 0.7686 0.4316 0.1647 0.047 Uiso 1 1 calc R U . . .
C6 C 0.8263(2) 0.3096(2) 0.11770(19) 0.0414(7) Uani 1 1 d . . . . .
H6 H 0.8652 0.2783 0.1727 0.050 Uiso 1 1 calc R U . . .
C7 C 0.8275(2) 0.26210(19) 0.04147(19) 0.0370(6) Uani 1 1 d . . . . .
C8 C 0.7670(2) 0.3108(2) -0.0391(2) 0.0404(7) Uani 1 1 d . . . . .
H8 H 0.7651 0.2803 -0.0910 0.048 Uiso 1 1 calc R U . . .
C9 C 0.7084(2) 0.40505(19) -0.04409(18) 0.0351(6) Uani 1 1 d . . . . .
H9 H 0.6684 0.4362 -0.0989 0.042 Uiso 1 1 calc R U . . .
C10 C 0.8967(2) 0.1628(2) 0.0495(2) 0.0464(7) Uani 1 1 d D U . . .
C11 C 0.8757(5) 0.0757(4) 0.1049(4) 0.0613(14) Uani 0.7 1 d D U P A 1
H11A H 0.9116 0.0100 0.1030 0.092 Uiso 0.7 1 calc R U P A 1
H11B H 0.8024 0.0617 0.0815 0.092 Uiso 0.7 1 calc R U P A 1
H11C H 0.9000 0.1003 0.1651 0.092 Uiso 0.7 1 calc R U P A 1
C12 C 0.8666(5) 0.1116(4) -0.0442(3) 0.0506(12) Uani 0.7 1 d D U P A 1
H12A H 0.8836 0.1616 -0.0807 0.076 Uiso 0.7 1 calc R U P A 1
H12B H 0.7932 0.0968 -0.0711 0.076 Uiso 0.7 1 calc R U P A 1
H12C H 0.9043 0.0448 -0.0384 0.076 Uiso 0.7 1 calc R U P A 1
C13 C 1.0074(4) 0.1999(6) 0.0853(4) 0.0542(14) Uani 0.7 1 d D U P A 1
H13A H 1.0291 0.2233 0.1456 0.081 Uiso 0.7 1 calc R U P A 1
H13B H 1.0134 0.2595 0.0502 0.081 Uiso 0.7 1 calc R U P A 1
H13C H 1.0507 0.1408 0.0831 0.081 Uiso 0.7 1 calc R U P A 1
C11' C 0.9287(10) 0.0979(10) 0.1398(6) 0.064(3) Uani 0.3 1 d D U P A 2
H11D H 0.8673 0.0795 0.1480 0.095 Uiso 0.3 1 calc R U P A 2
H11E H 0.9733 0.1425 0.1882 0.095 Uiso 0.3 1 calc R U P A 2
H11F H 0.9647 0.0324 0.1377 0.095 Uiso 0.3 1 calc R U P A 2
C12' C 0.8529(13) 0.0800(11) -0.0245(7) 0.080(4) Uani 0.3 1 d D U P A 2
H12D H 0.7784 0.0849 -0.0513 0.120 Uiso 0.3 1 calc R U P A 2
H12E H 0.8734 0.0081 -0.0008 0.120 Uiso 0.3 1 calc R U P A 2
H12F H 0.8792 0.0945 -0.0683 0.120 Uiso 0.3 1 calc R U P A 2
C13' C 0.9996(10) 0.2084(15) 0.0530(9) 0.052(3) Uani 0.3 1 d D U P A 2
H13D H 1.0432 0.1492 0.0514 0.078 Uiso 0.3 1 calc R U P A 2
H13E H 1.0342 0.2491 0.1067 0.078 Uiso 0.3 1 calc R U P A 2
H13F H 0.9855 0.2552 0.0029 0.078 Uiso 0.3 1 calc R U P A 2
C14 C 0.6355(2) 0.80644(18) 0.14267(16) 0.0286(5) Uani 1 1 d . . . . .
C15 C 0.5299(2) 0.7874(2) 0.11164(18) 0.0366(6) Uani 1 1 d . . . . .
H15 H 0.5043 0.7166 0.1039 0.044 Uiso 1 1 calc R U . . .
C16 C 0.4629(2) 0.8758(2) 0.09225(19) 0.0394(6) Uani 1 1 d . . . . .
H16 H 0.3917 0.8632 0.0702 0.047 Uiso 1 1 calc R U . . .
C17 C 0.4993(2) 0.9826(2) 0.10487(17) 0.0354(6) Uani 1 1 d . . . . .
C18 C 0.6062(2) 0.9989(2) 0.13519(17) 0.0362(6) Uani 1 1 d . . . . .
H18 H 0.6319 1.0697 0.1426 0.043 Uiso 1 1 calc R U . . .
C19 C 0.6748(2) 0.91240(19) 0.15455(16) 0.0320(6) Uani 1 1 d . . . . .
H19 H 0.7459 0.9246 0.1751 0.038 Uiso 1 1 calc R U . . .
C20 C 0.4270(2) 1.0780(2) 0.0866(2) 0.0471(7) Uani 1 1 d . . . . .
H20A H 0.4436 1.1184 0.1404 0.071 Uiso 1 1 calc R U . . .
H20B H 0.3566 1.0523 0.0648 0.071 Uiso 1 1 calc R U . . .
H20C H 0.4346 1.1243 0.0430 0.071 Uiso 1 1 calc R U . . .
C21 C 0.9307(2) 0.6550(2) 0.10425(18) 0.0341(6) Uani 1 1 d . . . . .
C22 C 0.9998(2) 0.7237(2) 0.16843(19) 0.0427(7) Uani 1 1 d . . . . .
H22 H 0.9785 0.7920 0.1787 0.051 Uiso 1 1 calc R U . . .
C23 C 1.1009(2) 0.6885(3) 0.2168(2) 0.0547(9) Uani 1 1 d . . . . .
H23 H 1.1471 0.7337 0.2604 0.066 Uiso 1 1 calc R U . . .
C24 C 1.1349(2) 0.5884(3) 0.2019(2) 0.0577(9) Uani 1 1 d . . . . .
C25 C 1.0650(3) 0.5219(3) 0.1374(3) 0.0572(9) Uani 1 1 d . . . . .
H25 H 1.0871 0.4542 0.1267 0.069 Uiso 1 1 calc R U . . .
C26 C 0.9620(2) 0.5533(2) 0.0879(2) 0.0438(7) Uani 1 1 d . . . . .
H26 H 0.9155 0.5073 0.0451 0.053 Uiso 1 1 calc R U . . .
C27 C 1.2459(3) 0.5530(4) 0.2544(3) 0.0920(15) Uani 1 1 d . . . . .
H27A H 1.2529 0.4773 0.2434 0.138 Uiso 1 1 calc R U . . .
H27B H 1.2644 0.5639 0.3165 0.138 Uiso 1 1 calc R U . . .
H27C H 1.2911 0.5955 0.2367 0.138 Uiso 1 1 calc R U . . .

loop_
_atom_site_aniso_label
_atom_site_aniso_U_11
_atom_site_aniso_U_22
_atom_site_aniso_U_33
_atom_site_aniso_U_23
_atom_site_aniso_U_13
_atom_site_aniso_U_12
S1 0.0279(4) 0.0253(3) 0.0325(4) 0.0003(2) 0.0149(3) 0.0000(2)
S2 0.0291(4) 0.0287(3) 0.0368(4) 0.0019(2) 0.0176(3) 0.0001(2)
N1 0.0255(11) 0.0260(10) 0.0363(12) -0.0031(8) 0.0165(10) -0.0025(8)
O1 0.0284(10) 0.0355(9) 0.0348(10) -0.0025(7) 0.0106(8) -0.0013(7)
O2 0.0397(11) 0.0294(9) 0.0432(10) 0.0056(7) 0.0232(9) 0.0006(8)
O3 0.0423(12) 0.0305(9) 0.0532(12) 0.0058(8) 0.0270(10) -0.0013(8)
O4 0.0339(10) 0.0436(10) 0.0381(10) 0.0002(8) 0.0195(9) -0.0004(8)
C1 0.0323(16) 0.0482(16) 0.0474(17) 0.0091(13) 0.0084(15) -0.0035(13)
C2 0.0305(15) 0.0297(12) 0.0419(15) 0.0019(11) 0.0187(14) -0.0028(11)
C3 0.0302(14) 0.0279(12) 0.0354(14) -0.0028(10) 0.0142(12) -0.0022(10)
C4 0.0284(14) 0.0255(11) 0.0399(14) -0.0012(10) 0.0181(12) -0.0017(10)
C5 0.0473(17) 0.0367(14) 0.0385(15) 0.0003(11) 0.0227(14) 0.0104(12)
C6 0.0496(18) 0.0367(14) 0.0422(16) 0.0051(11) 0.0235(15) 0.0125(12)
C7 0.0422(16) 0.0227(11) 0.0591(18) -0.0027(11) 0.0340(15) -0.0030(11)
C8 0.0544(19) 0.0306(13) 0.0493(17) -0.0060(11) 0.0347(15) -0.0035(12)
C9 0.0438(16) 0.0287(12) 0.0363(14) -0.0022(10) 0.0201(13) -0.0045(11)
C10 0.0590(17) 0.0270(12) 0.0729(19) 0.0011(12) 0.0471(16) 0.0043(12)
C11 0.090(4) 0.028(2) 0.087(3) 0.008(2) 0.057(3) 0.010(2)
C12 0.062(3) 0.030(3) 0.078(3) -0.007(2) 0.047(2) 0.003(2)
C13 0.052(3) 0.039(3) 0.072(4) 0.007(3) 0.027(3) 0.016(2)
C11' 0.081(6) 0.039(5) 0.097(5) 0.022(4) 0.064(5) 0.018(5)
C12' 0.078(6) 0.042(6) 0.104(5) -0.019(5) 0.022(6) 0.008(5)
C13' 0.052(4) 0.040(5) 0.079(6) 0.017(5) 0.042(5) 0.011(4)
C14 0.0316(14) 0.0270(12) 0.0304(13) -0.0014(9) 0.0162(12) 0.0007(10)
C15 0.0354(15) 0.0314(13) 0.0479(16) -0.0014(11) 0.0222(14) -0.0026(11)
C16 0.0291(14) 0.0426(14) 0.0500(17) -0.0002(12) 0.0198(14) 0.0036(11)
C17 0.0437(17) 0.0368(13) 0.0305(13) 0.0014(11) 0.0202(13) 0.0101(12)
C18 0.0479(17) 0.0270(12) 0.0348(14) -0.0043(10) 0.0184(13) 0.0010(11)
C19 0.0359(15) 0.0285(12) 0.0336(13) -0.0035(10) 0.0165(12) -0.0025(11)
C20 0.056(2) 0.0429(15) 0.0486(17) 0.0005(13) 0.0275(16) 0.0181(14)
C21 0.0274(14) 0.0399(13) 0.0382(14) 0.0054(11) 0.0168(12) -0.0021(11)
C22 0.0350(16) 0.0535(16) 0.0457(16) 0.0005(13) 0.0228(14) -0.0088(13)
C23 0.0368(18) 0.087(3) 0.0431(18) 0.0057(16) 0.0193(15) -0.0185(17)
C24 0.0300(17) 0.089(3) 0.056(2) 0.0291(18) 0.0196(16) 0.0067(17)
C25 0.0376(18) 0.0596(19) 0.079(2) 0.0222(18) 0.0293(19) 0.0139(15)
C26 0.0319(16) 0.0439(15) 0.0573(18) 0.0075(14) 0.0203(15) 0.0049(12)
C27 0.037(2) 0.152(4) 0.080(3) 0.048(3) 0.017(2) 0.018(2)

loop_
_atom_type_symbol
_atom_type_description
_atom_type_scat_dispersion_real
_atom_type_scat_dispersion_imag
_atom_type_scat_source
C C 0.0033 0.0016 'International Tables Vol C Tables 4.2.6.8 and 6.1.1.4'
H H 0.0000 0.0000 'International Tables Vol C Tables 4.2.6.8 and 6.1.1.4'
N N 0.0061 0.0033 'International Tables Vol C Tables 4.2.6.8 and 6.1.1.4'
O O 0.0106 0.0060 'International Tables Vol C Tables 4.2.6.8 and 6.1.1.4'
S S 0.1246 0.1234 'International Tables Vol C Tables 4.2.6.8 and 6.1.1.4'

loop_
_geom_angle_atom_site_label_1
_geom_angle_atom_site_label_2
_geom_angle_atom_site_label_3
_geom_angle
O1 S1 O2 120.02(11)
O1 S1 N1 106.44(10)
O2 S1 N1 105.14(10)
O1 S1 C14 108.99(11)
O2 S1 C14 107.97(11)
N1 S1 C14 107.65(11)
O3 S2 O4 121.05(11)
O3 S2 N1 107.04(10)
O4 S2 N1 104.45(10)
O3 S2 C21 108.05(12)
O4 S2 C21 108.65(12)
N1 S2 C21 106.76(11)
C3 N1 S1 118.66(15)
C3 N1 S2 120.80(15)
S1 N1 S2 120.43(12)
C1 C2 C3 174.8(3)
C2 C3 N1 112.18(19)
C2 C3 C4 117.1(2)
N1 C3 C4 110.61(19)
C9 C4 C5 118.9(2)
C9 C4 C3 123.0(2)
C5 C4 C3 118.2(2)
C6 C5 C4 120.9(2)
C5 C6 C7 121.4(3)
C8 C7 C6 117.2(2)
C8 C7 C10 122.8(2)
C6 C7 C10 120.0(3)
C7 C8 C9 121.6(2)
C4 C9 C8 120.0(2)
C13 C10 C11 114.2(4)
C13 C10 C7 108.5(4)
C12' C10 C7 115.6(7)
C11 C10 C7 109.5(3)
C12' C10 C13' 109.6(7)
C7 C10 C13' 105.9(8)
C13 C10 C12 109.0(4)
C11 C10 C12 106.1(3)
C7 C10 C12 109.5(3)
C12' C10 C11' 106.7(6)
C7 C10 C11' 113.7(5)
C13' C10 C11' 104.7(6)
C15 C14 C19 121.0(2)
C15 C14 S1 119.53(18)
C19 C14 S1 119.4(2)
C14 C15 C16 118.9(2)
C15 C16 C17 121.8(3)
C16 C17 C18 117.8(2)
C16 C17 C20 121.8(3)
C18 C17 C20 120.4(2)
C19 C18 C17 121.6(2)
C18 C19 C14 118.8(2)
C26 C21 C22 121.0(3)
C26 C21 S2 119.2(2)
C22 C21 S2 119.6(2)
C23 C22 C21 118.8(3)
C24 C23 C22 121.8(3)
C23 C24 C25 118.4(3)
C23 C24 C27 120.6(4)
C25 C24 C27 121.0(4)
C24 C25 C26 121.9(3)
C21 C26 C25 118.2(3)

loop_
_geom_bond_atom_site_label_1
_geom_bond_atom_site_label_2
_geom_bond_distance
S1 O1 1.4298(18)
S1 O2 1.4356(17)
S1 N1 1.678(2)
S1 C14 1.752(2)
S2 O3 1.4244(18)
S2 O4 1.4273(19)
S2 N1 1.6910(19)
S2 C21 1.761(3)
N1 C3 1.514(3)
C1 C2 1.178(4)
C2 C3 1.459(4)
C3 C4 1.515(3)
C4 C9 1.379(3)
C4 C5 1.386(4)
C5 C6 1.381(4)
C6 C7 1.399(4)
C7 C8 1.386(4)
C7 C10 1.533(3)
C8 C9 1.405(4)
C10 C13 1.495(5)
C10 C12' 1.513(8)
C10 C11 1.516(5)
C10 C13' 1.537(8)
C10 C12 1.563(5)
C10 C11' 1.586(8)
C14 C15 1.381(4)
C14 C19 1.395(3)
C15 C16 1.386(4)
C16 C17 1.391(4)
C17 C18 1.395(4)
C17 C20 1.499(3)
C18 C19 1.383(4)
C21 C26 1.388(4)
C21 C22 1.390(4)
C22 C23 1.385(4)
C23 C24 1.379(5)
C24 C25 1.380(5)
C24 C27 1.508(4)
C25 C26 1.396(4)

loop_
_geom_torsion_atom_site_label_1
_geom_torsion_atom_site_label_2
_geom_torsion_atom_site_label_3
_geom_torsion_atom_site_label_4
_geom_torsion
O1 S1 N1 C3 151.39(17)
O2 S1 N1 C3 23.06(19)
C14 S1 N1 C3 -91.87(18)
O1 S1 N1 S2 -32.37(16)
O2 S1 N1 S2 -160.70(13)
C14 S1 N1 S2 84.37(15)
O3 S2 N1 C3 136.93(18)
O4 S2 N1 C3 7.4(2)
C21 S2 N1 C3 -107.55(19)
O3 S2 N1 S1 -39.23(17)
O4 S2 N1 S1 -168.72(13)
C21 S2 N1 S1 76.29(16)
S1 N1 C3 C2 111.1(2)
S2 N1 C3 C2 -65.1(2)
S1 N1 C3 C4 -116.21(19)
S2 N1 C3 C4 67.6(2)
C2 C3 C4 C9 14.6(3)
N1 C3 C4 C9 -115.6(3)
C2 C3 C4 C5 -165.4(2)
N1 C3 C4 C5 64.5(3)
C9 C4 C5 C6 1.7(4)
C3 C4 C5 C6 -178.4(2)
C4 C5 C6 C7 -0.5(4)
C5 C6 C7 C8 -0.9(4)
C5 C6 C7 C10 177.0(2)
C6 C7 C8 C9 1.2(4)
C10 C7 C8 C9 -176.7(2)
C5 C4 C9 C8 -1.4(4)
C3 C4 C9 C8 178.7(2)
C7 C8 C9 C4 -0.1(4)
C8 C7 C10 C13 104.8(4)
C6 C7 C10 C13 -73.0(4)
C8 C7 C10 C12' -36.9(7)
C6 C7 C10 C12' 145.3(7)
C8 C7 C10 C11 -129.9(3)
C6 C7 C10 C11 52.3(4)
C8 C7 C10 C13' 84.7(6)
C6 C7 C10 C13' -93.1(6)
C8 C7 C10 C12 -14.0(4)
C6 C7 C10 C12 168.2(3)
C8 C7 C10 C11' -160.9(5)
C6 C7 C10 C11' 21.3(6)
O1 S1 C14 C15 -163.1(2)
O2 S1 C14 C15 -31.2(2)
N1 S1 C14 C15 81.8(2)
O1 S1 C14 C19 13.6(2)
O2 S1 C14 C19 145.54(19)
N1 S1 C14 C19 -101.4(2)
C19 C14 C15 C16 0.0(4)
S1 C14 C15 C16 176.7(2)
C14 C15 C16 C17 -1.3(4)
C15 C16 C17 C18 2.1(4)
C15 C16 C17 C20 -178.0(2)
C16 C17 C18 C19 -1.7(4)
C20 C17 C18 C19 178.4(2)
C17 C18 C19 C14 0.5(4)
C15 C14 C19 C18 0.4(4)
S1 C14 C19 C18 -176.31(19)
O3 S2 C21 C26 -162.2(2)
O4 S2 C21 C26 -29.1(2)
N1 S2 C21 C26 83.0(2)
O3 S2 C21 C22 13.8(2)
O4 S2 C21 C22 146.9(2)
N1 S2 C21 C22 -101.0(2)
C26 C21 C22 C23 -0.5(4)
S2 C21 C22 C23 -176.5(2)
C21 C22 C23 C24 1.0(4)
C22 C23 C24 C25 -0.6(4)
C22 C23 C24 C27 178.9(3)
C23 C24 C25 C26 -0.2(5)
C27 C24 C25 C26 -179.8(3)
C22 C21 C26 C25 -0.3(4)
S2 C21 C26 C25 175.6(2)
C24 C25 C26 C21 0.7(4)
